data_4324774
loop_
_publ_author_name
'Kuppuswamy Arumugam'
'Mohammed C. Shaw'
'Joel T. Mague'
'Eckhard Bill'
'Stephen Sproules'
'James P. Donahue'

_publ_contact_author_address
; Department of Chemistry
  Tulane University
  6400 Freret Street
  New Orleans, Louisiana 70118-5698
  U.S.A.
;
_publ_contact_author_email donahue@tulane.edu
_publ_contact_author_fax 504-865-5596
_publ_contact_author_name 'Dr. James P. Donahue'
_publ_contact_author_phone 504-862-3562
_publ_section_title
;
 Long-Range Spin Coupling: A Tetraphosphine-Bridged Palladium Dimer
;
_journal_name_full 'Inorganic Chemistry'
_journal_page_first 2995
_journal_page_last 3002
_journal_paper_doi 10.1021/ic102493g
_journal_volume 50
_journal_year 2011
_chemical_formula_moiety 'C46 H38 O2 P2 Pd S2, 2(C2 H4 Cl2)'
_chemical_formula_sum 'C50 H46 Cl4 O2 P2 Pd S2'
_chemical_formula_weight 1053.13
_chemical_name_systematic
; 
 1,2-Bis(4-methoxyphenyl)ethene-1,2-dithiolato(1,2-bis(
diphenylphosphino)benzene)palladium(II) 1,2-dicloroethane
 solvate
;
_space_group_IT_number 2
_symmetry_cell_setting triclinic
_symmetry_space_group_name_Hall '-P 1'
_symmetry_space_group_name_H-M 'P -1'
_atom_sites_solution_hydrogens geom
_atom_sites_solution_primary Patterson
_atom_sites_solution_secondary difmap
_audit_creation_method SHELXL-97
_cell_angle_alpha 96.101(1)
_cell_angle_beta 90.613(1)
_cell_angle_gamma 112.865(1)
_cell_formula_units_Z 2
_cell_length_a 11.8736(9)
_cell_length_b 13.3035(10)
_cell_length_c 16.2350(12)
_cell_measurement_reflns_used 9906
_cell_measurement_temperature 100(2)
_cell_measurement_theta_max 29.17
_cell_measurement_theta_min 2.19
_cell_volume 2345.8(3)
_computing_cell_refinement 'Bruker SAINT (Bruker-AXS 2009a)'
_computing_data_collection 'Bruker APEX2 (Bruker-AXS, 2009)'
_computing_data_reduction 'Bruker SAINT (Bruker-AXS 2009a)'
_computing_molecular_graphics 'Bruker SHELXTL(Bruker-AXS 2008)'
_computing_publication_material 'Bruker SHELXTL(Bruker-AXS 2008)'
_computing_structure_refinement 'SHELXL (Sheldrick, 2008)'
_computing_structure_solution 'SHELXS (Sheldrick, 2008)'
_diffrn_ambient_temperature 100(2)
_diffrn_measured_fraction_theta_full 0.991
_diffrn_measured_fraction_theta_max 0.991
_diffrn_measurement_device_type 'Bruker APEX-I CCD'
_diffrn_measurement_method '\f and \w scans'
_diffrn_radiation_monochromator graphite
_diffrn_radiation_source 'fine-focus sealed tube'
_diffrn_radiation_type MoK\a
_diffrn_radiation_wavelength 0.71073
_diffrn_reflns_av_R_equivalents 0.0301
_diffrn_reflns_av_sigmaI/netI 0.0295
_diffrn_reflns_limit_h_max 15
_diffrn_reflns_limit_h_min -15
_diffrn_reflns_limit_k_max 17
_diffrn_reflns_limit_k_min -17
_diffrn_reflns_limit_l_max 21
_diffrn_reflns_limit_l_min -21
_diffrn_reflns_number 41028
_diffrn_reflns_theta_full 28.00
_diffrn_reflns_theta_max 28.00
_diffrn_reflns_theta_min 2.19
_exptl_absorpt_coefficient_mu 0.821
_exptl_absorpt_correction_T_max 0.9433
_exptl_absorpt_correction_T_min 0.7448
_exptl_absorpt_correction_type 'integration numerical Gaussian'
_exptl_absorpt_process_details 'SADABS (Sheldrick, 2008a)'
_exptl_crystal_colour red
_exptl_crystal_density_diffrn 1.491
_exptl_crystal_description Plate
_exptl_crystal_F_000 1076
_exptl_crystal_size_max 0.28
_exptl_crystal_size_mid 0.17
_exptl_crystal_size_min 0.07
_refine_diff_density_max 0.781
_refine_diff_density_min -0.683
_refine_diff_density_rms 0.069
_refine_ls_extinction_method none
_refine_ls_goodness_of_fit_ref 1.031
_refine_ls_hydrogen_treatment constr
_refine_ls_matrix_type full
_refine_ls_number_parameters 552
_refine_ls_number_reflns 11240
_refine_ls_number_restraints 0
_refine_ls_restrained_S_all 1.031
_refine_ls_R_factor_all 0.0360
_refine_ls_R_factor_gt 0.0280
_refine_ls_shift/su_max 0.001
_refine_ls_shift/su_mean 0.000
_refine_ls_structure_factor_coef Fsqd
_refine_ls_weighting_details 'calc w=1/[\s^2^(Fo^2^)+(0.0260P)^2^+1.9685P] where P=(Fo^2^+2Fc^2^)/3'
_refine_ls_weighting_scheme calc
_refine_ls_wR_factor_gt 0.0641
_refine_ls_wR_factor_ref 0.0686
_reflns_number_gt 9604
_reflns_number_total 11240
_reflns_threshold_expression >2sigma(I)
_cod_data_source_file ic102493g_si_002_1.cif
_cod_data_source_block jpd336_0m
_cod_database_code 4324774

loop_
_symmetry_equiv_pos_as_xyz
'x, y, z'
'-x, -y, -z'

loop_
_atom_site_label
_atom_site_type_symbol
_atom_site_fract_x
_atom_site_fract_y
_atom_site_fract_z
_atom_site_U_iso_or_equiv
_atom_site_adp_type
_atom_site_occupancy
_atom_site_symmetry_multiplicity
_atom_site_calc_flag
_atom_site_refinement_flags
Pd1 Pd 0.713305(12) -0.008812(11) 0.725956(8) 0.01253(4) Uani 1 1 d .
S1 S 0.76730(4) 0.11129(4) 0.84547(3) 0.01599(9) Uani 1 1 d .
S2 S 0.62808(4) 0.10031(4) 0.67250(3) 0.01567(9) Uani 1 1 d .
P1 P 0.78856(4) -0.12356(4) 0.77746(3) 0.01387(9) Uani 1 1 d .
P2 P 0.67220(4) -0.12375(4) 0.60610(3) 0.01344(9) Uani 1 1 d .
O1 O 0.87753(15) 0.57652(12) 1.07746(9) 0.0286(3) Uani 1 1 d .
O2 O 0.40288(14) 0.48580(12) 0.70450(10) 0.0278(3) Uani 1 1 d .
C1 C 0.71280(16) 0.21313(15) 0.82603(11) 0.0157(4) Uani 1 1 d .
C2 C 0.64808(16) 0.20502(15) 0.75477(12) 0.0161(4) Uani 1 1 d .
C3 C 0.75313(16) 0.30940(15) 0.89128(12) 0.0161(4) Uani 1 1 d .
C4 C 0.75279(18) 0.29692(16) 0.97564(12) 0.0200(4) Uani 1 1 d .
H4 H 0.7235 0.2251 0.9920 0.024 Uiso 1 1 calc R
C5 C 0.79416(19) 0.38683(17) 1.03591(12) 0.0238(4) Uani 1 1 d .
H5 H 0.7919 0.3762 1.0929 0.029 Uiso 1 1 calc R
C6 C 0.83897(18) 0.49257(16) 1.01341(12) 0.0214(4) Uani 1 1 d .
C7 C 0.84309(19) 0.50759(16) 0.93004(13) 0.0225(4) Uani 1 1 d .
H7 H 0.8752 0.5796 0.9140 0.027 Uiso 1 1 calc R
C8 C 0.79992(18) 0.41668(16) 0.87028(12) 0.0215(4) Uani 1 1 d .
H8 H 0.8022 0.4277 0.8134 0.026 Uiso 1 1 calc R
C9 C 0.9246(2) 0.68561(17) 1.05577(14) 0.0314(5) Uani 1 1 d .
H9A H 0.9940 0.6959 1.0207 0.047 Uiso 1 1 calc R
H9B H 0.9518 0.7380 1.1063 0.047 Uiso 1 1 calc R
H9C H 0.8604 0.6981 1.0253 0.047 Uiso 1 1 calc R
C10 C 0.58209(16) 0.27727(15) 0.74083(11) 0.0157(4) Uani 1 1 d .
C11 C 0.50206(18) 0.29137(16) 0.79919(12) 0.0193(4) Uani 1 1 d .
H11 H 0.4895 0.2532 0.8467 0.023 Uiso 1 1 calc R
C12 C 0.44027(18) 0.35968(16) 0.78956(12) 0.0209(4) Uani 1 1 d .
H12 H 0.3868 0.3682 0.8303 0.025 Uiso 1 1 calc R
C13 C 0.45711(18) 0.41529(16) 0.72006(13) 0.0206(4) Uani 1 1 d .
C14 C 0.53385(18) 0.40009(16) 0.65967(13) 0.0216(4) Uani 1 1 d .
H14 H 0.5444 0.4368 0.6115 0.026 Uiso 1 1 calc R
C15 C 0.59483(17) 0.33137(16) 0.66998(12) 0.0185(4) Uani 1 1 d .
H15 H 0.6460 0.3209 0.6282 0.022 Uiso 1 1 calc R
C16 C 0.3323(2) 0.51113(19) 0.76800(14) 0.0305(5) Uani 1 1 d .
H16A H 0.2649 0.4435 0.7790 0.046 Uiso 1 1 calc R
H16B H 0.2990 0.5624 0.7497 0.046 Uiso 1 1 calc R
H16C H 0.3846 0.5448 0.8188 0.046 Uiso 1 1 calc R
C17 C 0.80642(16) -0.21401(15) 0.69058(12) 0.0165(4) Uani 1 1 d .
C18 C 0.74498(16) -0.22073(15) 0.61506(12) 0.0166(4) Uani 1 1 d .
C19 C 0.75100(18) -0.29228(16) 0.54731(13) 0.0224(4) Uani 1 1 d .
H19 H 0.7086 -0.2977 0.4960 0.027 Uiso 1 1 calc R
C20 C 0.8190(2) -0.35516(17) 0.55537(14) 0.0272(5) Uani 1 1 d .
H20 H 0.8218 -0.4049 0.5097 0.033 Uiso 1 1 calc R
C21 C 0.8830(2) -0.34633(18) 0.62948(14) 0.0274(5) Uani 1 1 d .
H21 H 0.9308 -0.3887 0.6339 0.033 Uiso 1 1 calc R
C22 C 0.87749(18) -0.27578(16) 0.69732(13) 0.0223(4) Uani 1 1 d .
H22 H 0.9217 -0.2695 0.7480 0.027 Uiso 1 1 calc R
C23 C 0.68962(16) -0.21429(15) 0.84679(12) 0.0171(4) Uani 1 1 d .
C24 C 0.68133(19) -0.32119(17) 0.85085(13) 0.0236(4) Uani 1 1 d .
H24 H 0.7236 -0.3518 0.8133 0.028 Uiso 1 1 calc R
C25 C 0.6115(2) -0.38305(17) 0.90961(14) 0.0278(5) Uani 1 1 d .
H25 H 0.6080 -0.4550 0.9131 0.033 Uiso 1 1 calc R
C26 C 0.54672(19) -0.34019(18) 0.96318(13) 0.0259(4) Uani 1 1 d .
H26 H 0.4990 -0.3828 1.0033 0.031 Uiso 1 1 calc R
C27 C 0.55171(18) -0.23524(17) 0.95827(13) 0.0240(4) Uani 1 1 d .
H27 H 0.5062 -0.2064 0.9943 0.029 Uiso 1 1 calc R
C28 C 0.62336(17) -0.17204(16) 0.90047(12) 0.0199(4) Uani 1 1 d .
H28 H 0.6272 -0.0999 0.8976 0.024 Uiso 1 1 calc R
C29 C 0.93780(17) -0.06132(16) 0.83274(12) 0.0181(4) Uani 1 1 d .
C30 C 0.97047(19) -0.10523(19) 0.89860(13) 0.0257(4) Uani 1 1 d .
H30 H 0.9136 -0.1707 0.9167 0.031 Uiso 1 1 calc R
C31 C 1.0865(2) -0.0531(2) 0.93793(14) 0.0332(5) Uani 1 1 d .
H31 H 1.1091 -0.0831 0.9827 0.040 Uiso 1 1 calc R
C32 C 1.1690(2) 0.0425(2) 0.91189(15) 0.0326(5) Uani 1 1 d .
H32 H 1.2477 0.0786 0.9396 0.039 Uiso 1 1 calc R
C33 C 1.13788(19) 0.08589(18) 0.84604(15) 0.0299(5) Uani 1 1 d .
H33 H 1.1955 0.1510 0.8280 0.036 Uiso 1 1 calc R
C34 C 1.02212(18) 0.03439(17) 0.80605(13) 0.0233(4) Uani 1 1 d .
H34 H 1.0005 0.0643 0.7607 0.028 Uiso 1 1 calc R
C35 C 0.51203(16) -0.20497(15) 0.57779(11) 0.0156(4) Uani 1 1 d .
C36 C 0.45657(18) -0.31363(16) 0.59399(12) 0.0209(4) Uani 1 1 d .
H36 H 0.5043 -0.3491 0.6154 0.025 Uiso 1 1 calc R
C37 C 0.33075(19) -0.37009(17) 0.57861(14) 0.0265(4) Uani 1 1 d .
H37 H 0.2928 -0.4443 0.5896 0.032 Uiso 1 1 calc R
C38 C 0.26042(18) -0.31905(18) 0.54749(13) 0.0250(4) Uani 1 1 d .
H38 H 0.1747 -0.3582 0.5370 0.030 Uiso 1 1 calc R
C39 C 0.31552(18) -0.21075(17) 0.53172(12) 0.0216(4) Uani 1 1 d .
H39 H 0.2674 -0.1757 0.5104 0.026 Uiso 1 1 calc R
C40 C 0.44062(17) -0.15337(16) 0.54695(12) 0.0191(4) Uani 1 1 d .
H40 H 0.4779 -0.0789 0.5364 0.023 Uiso 1 1 calc R
C41 C 0.73781(17) -0.05931(15) 0.51504(11) 0.0161(4) Uani 1 1 d .
C42 C 0.68191(19) -0.09801(17) 0.43558(12) 0.0226(4) Uani 1 1 d .
H42 H 0.6044 -0.1577 0.4278 0.027 Uiso 1 1 calc R
C43 C 0.7399(2) -0.04899(19) 0.36759(13) 0.0281(5) Uani 1 1 d .
H43 H 0.7017 -0.0754 0.3135 0.034 Uiso 1 1 calc R
C44 C 0.8529(2) 0.03798(19) 0.37843(14) 0.0276(5) Uani 1 1 d .
H44 H 0.8917 0.0716 0.3319 0.033 Uiso 1 1 calc R
C45 C 0.90952(18) 0.07621(17) 0.45719(14) 0.0249(4) Uani 1 1 d .
H45 H 0.9875 0.1354 0.4645 0.030 Uiso 1 1 calc R
C46 C 0.85188(17) 0.02772(16) 0.52539(13) 0.0204(4) Uani 1 1 d .
H46 H 0.8906 0.0542 0.5793 0.025 Uiso 1 1 calc R
C47 C 0.3532(2) 0.8519(2) 0.76266(16) 0.0426(6) Uani 1 1 d .
H47A H 0.4106 0.8189 0.7788 0.051 Uiso 1 1 calc R
H47B H 0.3614 0.8612 0.7030 0.051 Uiso 1 1 calc R
C48 C 0.3876(2) 0.9615(2) 0.81154(15) 0.0397(6) Uani 1 1 d .
H48A H 0.3238 0.9900 0.8014 0.048 Uiso 1 1 calc R
H48B H 0.4655 1.0130 0.7924 0.048 Uiso 1 1 calc R
Cl1 Cl 0.19944(6) 0.75986(6) 0.77772(4) 0.04871(17) Uani 1 1 d .
Cl2 Cl 0.40515(5) 0.95692(5) 0.91936(4) 0.03331(12) Uani 1 1 d .
C49 C 0.9927(2) 0.2942(2) 0.71469(15) 0.0343(5) Uani 1 1 d .
H49A H 0.9340 0.2331 0.7416 0.041 Uiso 1 1 calc R
H49B H 1.0329 0.3570 0.7581 0.041 Uiso 1 1 calc R
C50 C 0.9252(2) 0.32703(19) 0.65206(15) 0.0315(5) Uani 1 1 d .
H50A H 0.8555 0.3387 0.6779 0.038 Uiso 1 1 calc R
H50B H 0.8918 0.2668 0.6059 0.038 Uiso 1 1 calc R
Cl3 Cl 1.10637(5) 0.25182(5) 0.66845(4) 0.03370(13) Uani 1 1 d .
Cl4 Cl 1.02103(6) 0.44919(5) 0.61198(5) 0.04139(16) Uani 1 1 d .

loop_
_atom_site_aniso_label
_atom_site_aniso_U_11
_atom_site_aniso_U_22
_atom_site_aniso_U_33
_atom_site_aniso_U_23
_atom_site_aniso_U_13
_atom_site_aniso_U_12
Pd1 0.01295(7) 0.01147(7) 0.01343(7) 0.00012(5) -0.00043(5) 0.00543(5)
S1 0.0189(2) 0.0142(2) 0.0157(2) -0.00123(17) -0.00290(17) 0.00814(18)
S2 0.0189(2) 0.0141(2) 0.0152(2) -0.00039(17) -0.00250(17) 0.00840(18)
P1 0.0137(2) 0.0138(2) 0.0149(2) 0.00084(18) 0.00002(17) 0.00652(18)
P2 0.0135(2) 0.0123(2) 0.0138(2) 0.00024(17) -0.00038(17) 0.00459(18)
O1 0.0424(9) 0.0200(7) 0.0206(7) -0.0061(6) -0.0052(6) 0.0114(7)
O2 0.0325(8) 0.0287(8) 0.0333(8) 0.0090(7) 0.0068(7) 0.0227(7)
C1 0.0164(8) 0.0139(9) 0.0175(9) 0.0012(7) 0.0017(7) 0.0069(7)
C2 0.0161(9) 0.0130(8) 0.0188(9) -0.0001(7) 0.0015(7) 0.0056(7)
C3 0.0142(8) 0.0155(9) 0.0186(9) 0.0004(7) 0.0000(7) 0.0063(7)
C4 0.0231(10) 0.0175(9) 0.0206(10) 0.0025(8) 0.0040(8) 0.0089(8)
C5 0.0324(11) 0.0240(10) 0.0156(9) 0.0008(8) 0.0026(8) 0.0121(9)
C6 0.0223(10) 0.0197(10) 0.0218(10) -0.0060(8) -0.0021(8) 0.0099(8)
C7 0.0276(10) 0.0144(9) 0.0233(10) 0.0007(8) -0.0001(8) 0.0063(8)
C8 0.0274(10) 0.0181(10) 0.0171(9) 0.0011(8) 0.0001(8) 0.0072(8)
C9 0.0393(13) 0.0196(11) 0.0315(12) -0.0073(9) -0.0068(10) 0.0101(10)
C10 0.0156(8) 0.0125(8) 0.0179(9) -0.0012(7) -0.0024(7) 0.0050(7)
C11 0.0230(10) 0.0178(9) 0.0186(9) 0.0028(7) 0.0026(7) 0.0093(8)
C12 0.0220(10) 0.0213(10) 0.0220(10) 0.0020(8) 0.0049(8) 0.0115(8)
C13 0.0195(9) 0.0166(9) 0.0272(10) 0.0017(8) -0.0008(8) 0.0091(8)
C14 0.0244(10) 0.0207(10) 0.0218(10) 0.0058(8) 0.0021(8) 0.0104(8)
C15 0.0182(9) 0.0180(9) 0.0195(9) 0.0006(7) 0.0019(7) 0.0076(8)
C16 0.0319(12) 0.0325(12) 0.0360(12) -0.0005(10) 0.0010(9) 0.0233(10)
C17 0.0161(9) 0.0129(9) 0.0195(9) -0.0005(7) 0.0015(7) 0.0051(7)
C18 0.0156(8) 0.0145(9) 0.0192(9) 0.0010(7) 0.0030(7) 0.0057(7)
C19 0.0230(10) 0.0207(10) 0.0211(10) -0.0024(8) 0.0010(8) 0.0070(8)
C20 0.0319(11) 0.0202(10) 0.0300(11) -0.0055(9) 0.0052(9) 0.0128(9)
C21 0.0306(11) 0.0237(11) 0.0346(12) 0.0011(9) 0.0048(9) 0.0184(9)
C22 0.0219(10) 0.0219(10) 0.0262(10) 0.0028(8) 0.0011(8) 0.0118(8)
C23 0.0151(8) 0.0168(9) 0.0183(9) 0.0031(7) -0.0021(7) 0.0050(7)
C24 0.0244(10) 0.0195(10) 0.0279(11) 0.0034(8) 0.0033(8) 0.0096(8)
C25 0.0301(11) 0.0177(10) 0.0342(12) 0.0086(9) 0.0030(9) 0.0063(9)
C26 0.0233(10) 0.0244(11) 0.0248(11) 0.0082(9) 0.0015(8) 0.0025(9)
C27 0.0216(10) 0.0258(11) 0.0228(10) 0.0026(8) 0.0031(8) 0.0076(9)
C28 0.0183(9) 0.0197(10) 0.0220(10) 0.0030(8) -0.0001(7) 0.0079(8)
C29 0.0156(9) 0.0207(9) 0.0195(9) -0.0026(7) -0.0006(7) 0.0100(8)
C30 0.0228(10) 0.0318(12) 0.0241(10) 0.0029(9) -0.0012(8) 0.0126(9)
C31 0.0292(12) 0.0476(15) 0.0269(11) -0.0019(10) -0.0072(9) 0.0213(11)
C32 0.0196(10) 0.0399(13) 0.0360(13) -0.0162(10) -0.0094(9) 0.0145(10)
C33 0.0164(10) 0.0228(11) 0.0461(14) -0.0068(10) -0.0002(9) 0.0058(9)
C34 0.0182(9) 0.0206(10) 0.0302(11) -0.0014(8) -0.0010(8) 0.0079(8)
C35 0.0139(8) 0.0152(9) 0.0144(8) -0.0014(7) -0.0001(7) 0.0030(7)
C36 0.0200(9) 0.0171(9) 0.0232(10) 0.0023(8) -0.0019(8) 0.0050(8)
C37 0.0226(10) 0.0191(10) 0.0304(11) 0.0053(9) -0.0017(8) -0.0003(8)
C38 0.0166(9) 0.0285(11) 0.0237(10) 0.0031(9) -0.0007(8) 0.0021(8)
C39 0.0184(9) 0.0268(11) 0.0202(10) 0.0029(8) -0.0009(7) 0.0096(8)
C40 0.0193(9) 0.0177(9) 0.0198(9) 0.0034(7) 0.0005(7) 0.0063(8)
C41 0.0169(9) 0.0156(9) 0.0174(9) 0.0024(7) 0.0026(7) 0.0080(7)
C42 0.0212(10) 0.0239(10) 0.0193(10) 0.0021(8) 0.0006(8) 0.0054(8)
C43 0.0326(12) 0.0348(12) 0.0174(10) 0.0050(9) 0.0034(8) 0.0130(10)
C44 0.0303(11) 0.0321(12) 0.0245(11) 0.0106(9) 0.0119(9) 0.0145(10)
C45 0.0169(9) 0.0230(10) 0.0342(12) 0.0079(9) 0.0069(8) 0.0062(8)
C46 0.0169(9) 0.0212(10) 0.0229(10) 0.0024(8) 0.0007(7) 0.0072(8)
C47 0.0414(14) 0.0599(18) 0.0316(13) 0.0015(12) 0.0102(11) 0.0261(13)
C48 0.0439(14) 0.0497(16) 0.0316(13) 0.0166(11) 0.0169(11) 0.0217(13)
Cl1 0.0456(4) 0.0573(4) 0.0424(4) 0.0073(3) -0.0038(3) 0.0189(3)
Cl2 0.0332(3) 0.0384(3) 0.0350(3) 0.0079(2) 0.0028(2) 0.0205(3)
C49 0.0287(12) 0.0383(14) 0.0332(12) 0.0121(10) 0.0072(10) 0.0079(10)
C50 0.0211(10) 0.0297(12) 0.0396(13) 0.0086(10) 0.0030(9) 0.0043(9)
Cl3 0.0319(3) 0.0271(3) 0.0427(3) 0.0072(2) -0.0002(2) 0.0116(2)
Cl4 0.0355(3) 0.0321(3) 0.0689(4) 0.0252(3) 0.0250(3) 0.0212(3)

loop_
_atom_type_symbol
_atom_type_description
_atom_type_scat_dispersion_real
_atom_type_scat_dispersion_imag
_atom_type_scat_source
C C 0.0033 0.0016 'International Tables Vol C Tables 4.2.6.8 and 6.1.1.4'
H H 0.0000 0.0000 'International Tables Vol C Tables 4.2.6.8 and 6.1.1.4'
O O 0.0106 0.0060 'International Tables Vol C Tables 4.2.6.8 and 6.1.1.4'
P P 0.1023 0.0942 'International Tables Vol C Tables 4.2.6.8 and 6.1.1.4'
S S 0.1246 0.1234 'International Tables Vol C Tables 4.2.6.8 and 6.1.1.4'
Pd Pd -0.9988 1.0072 'International Tables Vol C Tables 4.2.6.8 and 6.1.1.4'
Cl Cl 0.1484 0.1585 'International Tables Vol C Tables 4.2.6.8 and 6.1.1.4'

loop_
_geom_angle_atom_site_label_1
_geom_angle_atom_site_label_2
_geom_angle_atom_site_label_3
_geom_angle
P2 Pd1 P1 86.032(18)
P2 Pd1 S1 176.493(17)
P1 Pd1 S1 92.976(17)
P2 Pd1 S2 92.525(17)
P1 Pd1 S2 177.212(18)
S1 Pd1 S2 88.604(17)
C1 S1 Pd1 104.18(6)
C2 S2 Pd1 103.91(6)
C29 P1 C23 104.99(9)
C29 P1 C17 105.09(8)
C23 P1 C17 105.56(9)
C29 P1 Pd1 117.17(7)
C23 P1 Pd1 115.00(6)
C17 P1 Pd1 108.03(6)
C35 P2 C41 106.29(9)
C35 P2 C18 106.63(9)
C41 P2 C18 103.04(8)
C35 P2 Pd1 116.05(6)
C41 P2 Pd1 115.26(6)
C18 P2 Pd1 108.49(6)
C6 O1 C9 117.00(17)
C13 O2 C16 117.26(16)
C2 C1 C3 124.65(16)
C2 C1 S1 121.41(14)
C3 C1 S1 113.77(13)
C1 C2 C10 123.72(16)
C1 C2 S2 121.58(14)
C10 C2 S2 114.60(13)
C4 C3 C8 117.12(17)
C4 C3 C1 121.75(17)
C8 C3 C1 121.02(17)
C5 C4 C3 121.48(18)
C5 C4 H4 119.3
C3 C4 H4 119.3
C4 C5 C6 120.24(19)
C4 C5 H5 119.9
C6 C5 H5 119.9
O1 C6 C7 124.33(19)
O1 C6 C5 116.07(18)
C7 C6 C5 119.60(18)
C8 C7 C6 119.53(19)
C8 C7 H7 120.2
C6 C7 H7 120.2
C7 C8 C3 122.00(19)
C7 C8 H8 119.0
C3 C8 H8 119.0
O1 C9 H9A 109.5
O1 C9 H9B 109.5
H9A C9 H9B 109.5
O1 C9 H9C 109.5
H9A C9 H9C 109.5
H9B C9 H9C 109.5
C11 C10 C15 117.59(17)
C11 C10 C2 119.83(17)
C15 C10 C2 122.56(16)
C12 C11 C10 121.83(18)
C12 C11 H11 119.1
C10 C11 H11 119.1
C13 C12 C11 119.64(18)
C13 C12 H12 120.2
C11 C12 H12 120.2
O2 C13 C12 124.89(18)
O2 C13 C14 115.49(18)
C12 C13 C14 119.61(17)
C15 C14 C13 120.14(18)
C15 C14 H14 119.9
C13 C14 H14 119.9
C14 C15 C10 121.12(17)
C14 C15 H15 119.4
C10 C15 H15 119.4
O2 C16 H16A 109.5
O2 C16 H16B 109.5
H16A C16 H16B 109.5
O2 C16 H16C 109.5
H16A C16 H16C 109.5
H16B C16 H16C 109.5
C18 C17 C22 119.92(17)
C18 C17 P1 117.35(13)
C22 C17 P1 122.73(15)
C17 C18 C19 119.87(17)
C17 C18 P2 117.64(14)
C19 C18 P2 122.18(15)
C20 C19 C18 119.66(19)
C20 C19 H19 120.2
C18 C19 H19 120.2
C19 C20 C21 120.63(19)
C19 C20 H20 119.7
C21 C20 H20 119.7
C20 C21 C22 120.26(19)
C20 C21 H21 119.9
C22 C21 H21 119.9
C21 C22 C17 119.60(19)
C21 C22 H22 120.2
C17 C22 H22 120.2
C24 C23 C28 119.12(18)
C24 C23 P1 123.19(15)
C28 C23 P1 117.63(14)
C25 C24 C23 120.26(19)
C25 C24 H24 119.9
C23 C24 H24 119.9
C26 C25 C24 120.3(2)
C26 C25 H25 119.9
C24 C25 H25 119.9
C27 C26 C25 119.98(19)
C27 C26 H26 120.0
C25 C26 H26 120.0
C26 C27 C28 120.04(19)
C26 C27 H27 120.0
C28 C27 H27 120.0
C27 C28 C23 120.30(18)
C27 C28 H28 119.8
C23 C28 H28 119.8
C30 C29 C34 119.80(18)
C30 C29 P1 123.06(16)
C34 C29 P1 117.13(15)
C31 C30 C29 119.9(2)
C31 C30 H30 120.1
C29 C30 H30 120.1
C32 C31 C30 120.0(2)
C32 C31 H31 120.0
C30 C31 H31 120.0
C33 C32 C31 120.5(2)
C33 C32 H32 119.8
C31 C32 H32 119.8
C32 C33 C34 120.0(2)
C32 C33 H33 120.0
C34 C33 H33 120.0
C33 C34 C29 119.8(2)
C33 C34 H34 120.1
C29 C34 H34 120.1
C36 C35 C40 119.66(17)
C36 C35 P2 121.36(14)
C40 C35 P2 118.65(14)
C35 C36 C37 119.62(18)
C35 C36 H36 120.2
C37 C36 H36 120.2
C38 C37 C36 120.60(19)
C38 C37 H37 119.7
C36 C37 H37 119.7
C37 C38 C39 119.80(19)
C37 C38 H38 120.1
C39 C38 H38 120.1
C38 C39 C40 120.27(18)
C38 C39 H39 119.9
C40 C39 H39 119.9
C39 C40 C35 120.06(18)
C39 C40 H40 120.0
C35 C40 H40 120.0
C46 C41 C42 119.45(18)
C46 C41 P2 117.91(14)
C42 C41 P2 122.52(15)
C43 C42 C41 119.89(19)
C43 C42 H42 120.1
C41 C42 H42 120.1
C44 C43 C42 120.3(2)
C44 C43 H43 119.8
C42 C43 H43 119.8
C43 C44 C45 120.09(19)
C43 C44 H44 120.0
C45 C44 H44 120.0
C44 C45 C46 119.84(19)
C44 C45 H45 120.1
C46 C45 H45 120.1
C45 C46 C41 120.39(19)
C45 C46 H46 119.8
C41 C46 H46 119.8
C48 C47 Cl1 112.70(17)
C48 C47 H47A 109.1
Cl1 C47 H47A 109.1
C48 C47 H47B 109.1
Cl1 C47 H47B 109.1
H47A C47 H47B 107.8
C47 C48 Cl2 112.39(19)
C47 C48 H48A 109.1
Cl2 C48 H48A 109.1
C47 C48 H48B 109.1
Cl2 C48 H48B 109.1
H48A C48 H48B 107.9
C50 C49 Cl3 111.66(17)
C50 C49 H49A 109.3
Cl3 C49 H49A 109.3
C50 C49 H49B 109.3
Cl3 C49 H49B 109.3
H49A C49 H49B 107.9
C49 C50 Cl4 111.84(16)
C49 C50 H50A 109.2
Cl4 C50 H50A 109.2
C49 C50 H50B 109.2
Cl4 C50 H50B 109.2
H50A C50 H50B 107.9

loop_
_geom_bond_atom_site_label_1
_geom_bond_atom_site_label_2
_geom_bond_distance
Pd1 P2 2.2650(5)
Pd1 P1 2.2679(5)
Pd1 S1 2.2907(5)
Pd1 S2 2.2968(5)
S1 C1 1.7670(18)
S2 C2 1.7668(19)
P1 C29 1.8163(19)
P1 C23 1.822(2)
P1 C17 1.8238(19)
P2 C35 1.8095(18)
P2 C41 1.8172(19)
P2 C18 1.8265(19)
O1 C6 1.373(2)
O1 C9 1.423(3)
O2 C13 1.369(2)
O2 C16 1.429(2)
C1 C2 1.353(3)
C1 C3 1.489(3)
C2 C10 1.489(2)
C3 C4 1.397(3)
C3 C8 1.398(3)
C4 C5 1.383(3)
C4 H4 0.9500
C5 C6 1.388(3)
C5 H5 0.9500
C6 C7 1.388(3)
C7 C8 1.387(3)
C7 H7 0.9500
C8 H8 0.9500
C9 H9A 0.9800
C9 H9B 0.9800
C9 H9C 0.9800
C10 C11 1.399(3)
C10 C15 1.400(3)
C11 C12 1.391(3)
C11 H11 0.9500
C12 C13 1.388(3)
C12 H12 0.9500
C13 C14 1.397(3)
C14 C15 1.390(3)
C14 H14 0.9500
C15 H15 0.9500
C16 H16A 0.9800
C16 H16B 0.9800
C16 H16C 0.9800
C17 C18 1.397(3)
C17 C22 1.398(3)
C18 C19 1.397(3)
C19 C20 1.384(3)
C19 H19 0.9500
C20 C21 1.386(3)
C20 H20 0.9500
C21 C22 1.388(3)
C21 H21 0.9500
C22 H22 0.9500
C23 C24 1.396(3)
C23 C28 1.396(3)
C24 C25 1.389(3)
C24 H24 0.9500
C25 C26 1.386(3)
C25 H25 0.9500
C26 C27 1.385(3)
C26 H26 0.9500
C27 C28 1.393(3)
C27 H27 0.9500
C28 H28 0.9500
C29 C30 1.391(3)
C29 C34 1.395(3)
C30 C31 1.390(3)
C30 H30 0.9500
C31 C32 1.382(4)
C31 H31 0.9500
C32 C33 1.379(3)
C32 H32 0.9500
C33 C34 1.391(3)
C33 H33 0.9500
C34 H34 0.9500
C35 C36 1.392(3)
C35 C40 1.399(3)
C36 C37 1.392(3)
C36 H36 0.9500
C37 C38 1.385(3)
C37 H37 0.9500
C38 C39 1.385(3)
C38 H38 0.9500
C39 C40 1.386(3)
C39 H39 0.9500
C40 H40 0.9500
C41 C46 1.392(3)
C41 C42 1.395(3)
C42 C43 1.392(3)
C42 H42 0.9500
C43 C44 1.383(3)
C43 H43 0.9500
C44 C45 1.387(3)
C44 H44 0.9500
C45 C46 1.391(3)
C45 H45 0.9500
C46 H46 0.9500
C47 C48 1.485(4)
C47 Cl1 1.797(3)
C47 H47A 0.9900
C47 H47B 0.9900
C48 Cl2 1.771(3)
C48 H48A 0.9900
C48 H48B 0.9900
C49 C50 1.488(3)
C49 Cl3 1.796(2)
C49 H49A 0.9900
C49 H49B 0.9900
C50 Cl4 1.778(2)
C50 H50A 0.9900
C50 H50B 0.9900
